data_2016382
loop_
_publ_author_name
'Insuasty, Henry'
'Mier, Paola'
'Suarez, Gina'
'Low, John N.'
'Cobo, Justo'
'Glidewell, Christopher'

_publ_section_title
;
 Three 4,7-diaryl-2-ethylsulfanylpyrazolo[1,5-<i>a</i>][1,3,5]triazines
;
_journal_coeditor_code GG3133
_journal_issue 1
_journal_name_full 'Acta Crystallographica Section C'
_journal_page_first o27
_journal_page_last o30
_journal_paper_doi 10.1107/S0108270107064074
_journal_volume 64
_journal_year 2008
_chemical_formula_iupac 'C20 H18 N4 S'
_chemical_formula_moiety 'C20 H18 N4 S'
_chemical_formula_sum 'C20 H18 N4 S'
_chemical_formula_weight 346.45
_chemical_melting_point 397
_chemical_name_systematic
;
2-ethylsulfanyl-7-(4-methylphenyl)-4-phenylpyrazolo[1,5-a][1,3,5]triazine
;
_space_group_IT_number 2
_symmetry_cell_setting triclinic
_symmetry_space_group_name_Hall '-P 1'
_symmetry_space_group_name_H-M 'P -1'
_atom_sites_solution_hydrogens geom
_atom_sites_solution_primary direct
_atom_sites_solution_secondary difmap
_cell_angle_alpha 92.164(4)
_cell_angle_beta 96.217(5)
_cell_angle_gamma 100.087(4)
_cell_formula_units_Z 2
_cell_length_a 4.8076(3)
_cell_length_b 11.6397(5)
_cell_length_c 15.5010(7)
_cell_measurement_reflns_used 3861
_cell_measurement_temperature 120(2)
_cell_measurement_theta_max 27.50
_cell_measurement_theta_min 3.87
_cell_volume 847.56(8)
_computing_cell_refinement 'DIRAX/LSQ (Duisenberg <i>et al.</i>,  2000)'
_computing_data_collection 'COLLECT (Hooft, 1999)'
_computing_data_reduction 'EVALCCD (Duisenberg <i>et al.</i>,  2003)'
_computing_molecular_graphics 'PLATON (Spek, 2003)'
_computing_publication_material 'SHELXL97 and PRPKAPPA (Ferguson, 1999)'
_computing_structure_refinement 'OSCAIL (McArdle, 2003) and SHELXL97 (Sheldrick, 1997)'
_computing_structure_solution 'Sir2004 (Burla <i>et al.</i>,  2005)'
_diffrn_ambient_temperature 120(2)
_diffrn_detector_area_resol_mean 9.091
_diffrn_measured_fraction_theta_full 0.992
_diffrn_measured_fraction_theta_max 0.992
_diffrn_measurement_device_type 'Bruker--Nonius KappaCCD'
_diffrn_measurement_method '\f & \w scans'
_diffrn_radiation_monochromator graphite
_diffrn_radiation_source 'Bruker-Nonius FR591 rotating anode'
_diffrn_radiation_type 'Mo K\a'
_diffrn_radiation_wavelength 0.71073
_diffrn_reflns_av_R_equivalents 0.0359
_diffrn_reflns_av_sigmaI/netI 0.0421
_diffrn_reflns_limit_h_max 5
_diffrn_reflns_limit_h_min -6
_diffrn_reflns_limit_k_max 14
_diffrn_reflns_limit_k_min -15
_diffrn_reflns_limit_l_max 20
_diffrn_reflns_limit_l_min -20
_diffrn_reflns_number 13384
_diffrn_reflns_theta_full 27.50
_diffrn_reflns_theta_max 27.50
_diffrn_reflns_theta_min 3.87
_diffrn_standards_decay_% 0
_diffrn_standards_number 0
_exptl_absorpt_coefficient_mu 0.201
_exptl_absorpt_correction_T_max 0.990
_exptl_absorpt_correction_T_min 0.886
_exptl_absorpt_correction_type multi-scan
_exptl_absorpt_process_details '(SADABS; Sheldrick, 2003)'
_exptl_crystal_colour colourless
_exptl_crystal_density_diffrn 1.357
_exptl_crystal_density_method 'not measured'
_exptl_crystal_description block
_exptl_crystal_F_000 364
_exptl_crystal_size_max 0.62
_exptl_crystal_size_mid 0.42
_exptl_crystal_size_min 0.05
_refine_diff_density_max 0.320
_refine_diff_density_min -0.307
_refine_ls_extinction_method none
_refine_ls_goodness_of_fit_ref 1.066
_refine_ls_hydrogen_treatment constr
_refine_ls_matrix_type full
_refine_ls_number_parameters 264
_refine_ls_number_reflns 3861
_refine_ls_number_restraints 0
_refine_ls_restrained_S_all 1.066
_refine_ls_R_factor_all 0.0702
_refine_ls_R_factor_gt 0.0421
_refine_ls_shift/su_max 0.000
_refine_ls_shift/su_mean 0.000
_refine_ls_structure_factor_coef Fsqd
_refine_ls_weighting_details 'w=1/[\s^2^(Fo^2^)+(0.0358P)^2^+0.5471P] where P=(Fo^2^+2Fc^2^)/3'
_refine_ls_weighting_scheme calc
_refine_ls_wR_factor_gt 0.0909
_refine_ls_wR_factor_ref 0.1059
_reflns_number_gt 2858
_reflns_number_total 3861
_reflns_threshold_expression I>2\s(I)
_cod_data_source_file gg3133.cif
_cod_data_source_block I
_cod_depositor_comments
;
The following automatic conversions were performed:
'_exptl_absorpt_correction_type' value 'Multi-scan' changed to
'multi-scan' according to
'/home/saulius/struct/CIF-dictionaries/cif_core.dic' dictionary named
'cif_core.dic' version 2.4.1 from 2010-06-29.

Automatic conversion script
Id: cif_fix_enum 1527 2010-12-29 10:47:43Z saulius 

The following automatic conversions were performed:

'_exptl_absorpt_correction_type' value 'Multi-scan' changed to
'multi-scan' according to
/home/saulius/struct/CIF-dictionaries/cif_core.dic dictionary named
'cif_core.dic' version 2.4.1 from 2010-06-29.

Automatic conversion script
Id: cif_fix_values 1715 2011-07-08 13:25:40Z adriana 
;
_cod_database_code 2016382
_cod_database_fobs_code 2016382

loop_
_symmetry_equiv_pos_as_xyz
'x, y, z'
'-x, -y, -z'

loop_
_atom_site_type_symbol
_atom_site_label
_atom_site_fract_x
_atom_site_fract_y
_atom_site_fract_z
_atom_site_U_iso_or_equiv
_atom_site_adp_type
_atom_site_calc_flag
_atom_site_refinement_flags
_atom_site_occupancy
_atom_site_disorder_assembly
_atom_site_disorder_group
S S2 -0.04044(10) 0.12973(4) 0.88304(3) 0.02346(13) Uani d . 1 . .
N N1 0.2504(3) 0.12197(12) 0.74638(9) 0.0205(3) Uani d . 1 . .
N N3 0.3530(3) 0.29352(12) 0.84366(9) 0.0205(3) Uani d . 1 . .
N N5 0.6002(3) 0.28969(12) 0.72425(9) 0.0198(3) Uani d . 1 . .
N N6 0.7943(3) 0.32813(13) 0.66880(9) 0.0223(3) Uani d . 1 . .
C C2 0.2117(4) 0.18407(15) 0.81480(11) 0.0198(4) Uani d . 1 . .
C C4 0.5499(4) 0.34551(15) 0.79871(11) 0.0204(4) Uani d . 1 A .
C C7 0.7655(4) 0.23854(15) 0.60945(11) 0.0201(4) Uani d . 1 . .
C C8 0.5600(4) 0.14299(15) 0.62612(11) 0.0218(4) Uani d . 1 . .
C C8A 0.4533(4) 0.17628(15) 0.69945(11) 0.0199(4) Uani d . 1 . .
C C21 -0.1931(4) -0.01242(15) 0.83150(12) 0.0233(4) Uani d . 1 . .
C C22 -0.4076(4) -0.07243(16) 0.88777(13) 0.0272(4) Uani d . 1 . .
C C41 0.7133(4) 0.46165(15) 0.83175(11) 0.0214(4) Uani d . 1 . .
C C44 0.9966(4) 0.67626(16) 0.90758(12) 0.0228(4) Uani d . 1 . .
C C42A 0.5785(8) 0.5260(3) 0.8903(2) 0.0213(7) Uani d P 0.50 A -1
C C43A 0.7261(8) 0.6316(3) 0.9284(2) 0.0226(8) Uani d P 0.50 A -1
C C45A 1.1151(9) 0.6162(3) 0.8466(3) 0.0243(8) Uani d P 0.50 A -1
C C46A 0.9653(9) 0.5094(3) 0.8076(3) 0.0226(8) Uani d P 0.50 A -1
C C42B 0.7396(8) 0.4838(3) 0.9233(2) 0.0223(7) Uani d P 0.50 A -2
C C43B 0.8778(8) 0.5926(3) 0.9601(2) 0.0236(8) Uani d P 0.50 A -2
C C45B 0.9883(9) 0.6516(3) 0.8191(3) 0.0233(8) Uani d P 0.50 A -2
C C46B 0.8559(9) 0.5429(3) 0.7819(3) 0.0215(8) Uani d P 0.50 A -2
C C71 0.9426(4) 0.24787(15) 0.53764(11) 0.0212(4) Uani d . 1 . .
C C72 1.1076(4) 0.35338(17) 0.52152(13) 0.0301(4) Uani d . 1 . .
C C73 1.2746(5) 0.3593(2) 0.45401(14) 0.0407(6) Uani d . 1 . .
C C74 1.2865(4) 0.26156(19) 0.40143(12) 0.0310(5) Uani d . 1 . .
C C75 1.1190(4) 0.15722(18) 0.41701(12) 0.0298(4) Uani d . 1 . .
C C76 0.9495(4) 0.15008(17) 0.48404(12) 0.0284(4) Uani d . 1 . .
C C77 1.4771(5) 0.2691(2) 0.33016(15) 0.0502(7) Uani d . 1 . .
H H8 0.5064 0.0704 0.5933 0.026 Uiso calc R 1 . .
H H21A -0.2879 -0.0040 0.7727 0.028 Uiso calc R 1 . .
H H21B -0.0423 -0.0593 0.8258 0.028 Uiso calc R 1 . .
H H22A -0.3095 -0.0851 0.9444 0.041 Uiso calc R 1 . .
H H22B -0.5026 -0.1478 0.8593 0.041 Uiso calc R 1 . .
H H22C -0.5493 -0.0231 0.8959 0.041 Uiso calc R 1 . .
H H44 1.0833 0.7499 0.9318 0.027 Uiso d R 1 A .
H H42A 0.3908 0.4967 0.9028 0.026 Uiso calc PR 0.50 A -1
H H43A 0.6422 0.6738 0.9690 0.027 Uiso calc PR 0.50 A -1
H H45A 1.2979 0.6474 0.8311 0.029 Uiso calc PR 0.50 A -1
H H46A 1.0432 0.4705 0.7635 0.027 Uiso calc PR 0.50 A -1
H H42B 0.6632 0.4247 0.9592 0.027 Uiso calc PR 0.50 A -2
H H43B 0.8901 0.6091 1.0210 0.028 Uiso calc PR 0.50 A -2
H H45B 1.0738 0.7095 0.7838 0.028 Uiso calc PR 0.50 A -2
H H46B 0.8634 0.5244 0.7221 0.026 Uiso calc PR 0.50 A -2
H H72 1.1059 0.4217 0.5569 0.036 Uiso calc R 1 . .
H H73 1.3843 0.4324 0.4433 0.049 Uiso calc R 1 . .
H H75 1.1201 0.0893 0.3812 0.036 Uiso calc R 1 . .
H H76 0.8361 0.0773 0.4936 0.034 Uiso calc R 1 . .
H H77A 1.3681 0.2811 0.2751 0.075 Uiso calc R 1 . .
H H77B 1.5516 0.1963 0.3248 0.075 Uiso calc R 1 . .
H H77C 1.6356 0.3348 0.3442 0.075 Uiso calc R 1 . .

loop_
_atom_site_aniso_label
_atom_site_aniso_U_11
_atom_site_aniso_U_22
_atom_site_aniso_U_33
_atom_site_aniso_U_12
_atom_site_aniso_U_13
_atom_site_aniso_U_23
S2 0.0257(3) 0.0195(2) 0.0242(2) 0.00043(18) 0.00539(18) -0.00027(17)
N1 0.0213(8) 0.0182(7) 0.0217(8) 0.0035(6) 0.0014(6) -0.0002(6)
N3 0.0230(8) 0.0164(7) 0.0217(8) 0.0018(6) 0.0039(6) 0.0016(6)
N5 0.0241(8) 0.0169(7) 0.0182(7) 0.0025(6) 0.0042(6) 0.0008(6)
N6 0.0279(8) 0.0194(8) 0.0200(7) 0.0029(6) 0.0075(6) 0.0008(6)
C2 0.0207(9) 0.0195(9) 0.0196(9) 0.0057(7) -0.0003(7) 0.0028(7)
C4 0.0240(9) 0.0189(9) 0.0189(9) 0.0047(7) 0.0035(7) 0.0014(7)
C7 0.0252(9) 0.0182(9) 0.0174(8) 0.0072(7) -0.0003(7) 0.0003(7)
C8 0.0262(9) 0.0182(9) 0.0205(9) 0.0045(7) 0.0009(7) -0.0023(7)
C8A 0.0203(9) 0.0172(8) 0.0212(9) 0.0030(7) -0.0008(7) 0.0011(7)
C21 0.0244(10) 0.0183(9) 0.0265(10) 0.0019(7) 0.0035(8) 0.0019(7)
C22 0.0260(10) 0.0236(9) 0.0305(10) -0.0013(8) 0.0058(8) 0.0014(8)
C41 0.0258(9) 0.0176(9) 0.0214(9) 0.0037(7) 0.0065(7) 0.0002(7)
C44 0.0248(9) 0.0180(9) 0.0244(9) 0.0006(7) 0.0041(8) -0.0027(7)
C42A 0.0242(19) 0.0188(17) 0.0209(18) 0.0020(15) 0.0049(15) 0.0026(14)
C43A 0.031(2) 0.0172(17) 0.0211(18) 0.0056(16) 0.0069(16) -0.0018(14)
C45A 0.024(2) 0.0219(19) 0.025(2) -0.0026(17) 0.0044(16) 0.0017(15)
C46A 0.029(2) 0.019(2) 0.021(2) 0.0042(17) 0.0090(17) 0.0001(16)
C42B 0.0214(18) 0.0236(19) 0.0221(18) 0.0038(15) 0.0042(15) 0.0014(15)
C43B 0.0218(19) 0.0255(19) 0.0234(19) 0.0038(16) 0.0028(15) -0.0005(15)
C45B 0.024(2) 0.022(2) 0.024(2) 0.0035(17) 0.0061(16) 0.0046(16)
C46B 0.028(2) 0.019(2) 0.0190(19) 0.0050(17) 0.0080(17) 0.0034(15)
C71 0.0228(9) 0.0240(9) 0.0172(8) 0.0069(7) 0.0005(7) 0.0004(7)
C72 0.0330(11) 0.0273(10) 0.0274(10) -0.0018(8) 0.0076(8) -0.0086(8)
C73 0.0387(12) 0.0423(13) 0.0341(12) -0.0149(10) 0.0134(10) -0.0122(10)
C74 0.0236(10) 0.0490(13) 0.0196(9) 0.0059(9) 0.0022(8) -0.0047(9)
C75 0.0392(12) 0.0328(11) 0.0209(9) 0.0171(9) 0.0034(8) -0.0027(8)
C76 0.0411(12) 0.0218(9) 0.0246(10) 0.0095(8) 0.0071(8) 0.0020(7)
C77 0.0350(12) 0.0790(19) 0.0324(12) -0.0025(12) 0.0137(10) -0.0169(12)

loop_
_atom_type_symbol
_atom_type_description
_atom_type_scat_dispersion_real
_atom_type_scat_dispersion_imag
_atom_type_scat_source
C C 0.0033 0.0016 'International Tables Vol C Tables 4.2.6.8 and 6.1.1.4'
H H 0.0000 0.0000 'International Tables Vol C Tables 4.2.6.8 and 6.1.1.4'
N N 0.0061 0.0033 'International Tables Vol C Tables 4.2.6.8 and 6.1.1.4'
S S 0.1246 0.1234 'International Tables Vol C Tables 4.2.6.8 and 6.1.1.4'

loop_
_geom_angle_atom_site_label_1
_geom_angle_atom_site_label_2
_geom_angle_atom_site_label_3
_geom_angle
_geom_angle_publ_flag
C2 S2 C21 102.54(8) no
C2 N1 C8A 114.23(15) no
C4 N3 C2 118.17(15) no
N6 N5 C4 128.05(15) no
N6 N5 C8A 111.81(14) no
C4 N5 C8A 120.06(15) no
C7 N6 N5 103.82(14) no
N1 C2 N3 127.56(16) no
N1 C2 S2 121.09(14) no
N3 C2 S2 111.34(12) no
N3 C4 N5 118.91(16) no
N3 C4 C41 118.51(15) no
N5 C4 C41 122.56(15) no
N6 C7 C8 112.74(16) no
N6 C7 C71 119.77(16) no
C8 C7 C71 127.49(16) no
C8A C8 C7 105.61(16) no
C8A C8 H8 127.2 no
C7 C8 H8 127.2 no
N1 C8A C8 133.00(16) no
N1 C8A N5 120.98(15) no
C8 C8A N5 106.02(15) no
C22 C21 S2 107.87(13) no
C22 C21 H21A 110.1 no
S2 C21 H21A 110.1 no
C22 C21 H21B 110.1 no
S2 C21 H21B 110.1 no
H21A C21 H21B 108.4 no
C21 C22 H22A 109.5 no
C21 C22 H22B 109.5 no
H22A C22 H22B 109.5 no
C21 C22 H22C 109.5 no
H22A C22 H22C 109.5 no
H22B C22 H22C 109.5 no
C46B C41 C42B 119.2(3) no
C46A C41 C42A 120.0(3) no
C46A C41 C4 124.4(2) no
C46B C41 C4 125.2(2) no
C42B C41 C4 115.4(2) no
C42A C41 C4 115.6(2) no
C43B C44 C45B 120.6(3) no
C45A C44 C43A 119.7(3) no
C43B C44 H44 119.7 no
C45A C44 H44 122.5 no
C45B C44 H44 119.7 no
C43A C44 H44 117.5 no
C43A C42A C41 118.9(3) no
C43A C42A H42A 120.6 no
C41 C42A H42A 120.6 no
C42A C43A C44 120.4(3) no
C42A C43A H43A 119.8 no
C44 C43A H43A 119.8 no
C44 C45A C46A 120.0(3) no
C44 C45A H45A 120.0 no
C46A C45A H45A 120.0 no
C41 C46A C45A 120.7(3) no
C41 C46A H46A 119.7 no
C45A C46A H46A 119.7 no
C43B C42B C41 119.6(3) no
C43B C42B H42B 120.2 no
C41 C42B H42B 120.2 no
C44 C43B C42B 119.7(3) no
C44 C43B H43B 120.2 no
C42B C43B H43B 120.2 no
C44 C45B C46B 120.3(3) no
C44 C45B H45B 119.8 no
C46B C45B H45B 119.8 no
C41 C46B C45B 120.0(3) no
C41 C46B H46B 120.0 no
C45B C46B H46B 120.0 no
C72 C71 C76 118.22(17) no
C72 C71 C7 121.35(16) no
C76 C71 C7 120.43(17) no
C73 C72 C71 120.08(18) no
C73 C72 H72 120.0 no
C71 C72 H72 120.0 no
C72 C73 C74 121.9(2) no
C72 C73 H73 119.0 no
C74 C73 H73 119.0 no
C75 C74 C73 117.74(18) no
C75 C74 C77 121.18(19) no
C73 C74 C77 121.1(2) no
C74 C75 C76 120.99(18) no
C74 C75 H75 119.5 no
C76 C75 H75 119.5 no
C75 C76 C71 121.03(19) no
C75 C76 H76 119.5 no
C71 C76 H76 119.5 no
C74 C77 H77A 109.5 no
C74 C77 H77B 109.5 no
H77A C77 H77B 109.5 no
C74 C77 H77C 109.5 no
H77A C77 H77C 109.5 no
H77B C77 H77C 109.5 no

loop_
_geom_bond_atom_site_label_1
_geom_bond_atom_site_label_2
_geom_bond_distance
_geom_bond_publ_flag
S2 C2 1.7461(18) no
S2 C21 1.8062(18) no
N1 C2 1.309(2) no
N1 C8A 1.361(2) no
N3 C4 1.312(2) no
N3 C2 1.368(2) no
N5 N6 1.366(2) no
N5 C4 1.368(2) no
N5 C8A 1.402(2) no
N6 C7 1.342(2) no
C4 C41 1.482(2) no
C7 C8 1.404(3) no
C7 C71 1.469(2) no
C8 C8A 1.367(2) no
C8 H8 0.95 no
C21 C22 1.517(2) no
C21 H21A 0.99 no
C21 H21B 0.99 no
C22 H22A 0.98 no
C22 H22B 0.98 no
C22 H22C 0.98 no
C41 C46A 1.340(4) no
C41 C46B 1.380(4) no
C41 C42B 1.421(4) no
C41 C42A 1.433(4) no
C44 C43B 1.379(4) no
C44 C45A 1.383(4) no
C44 C45B 1.385(4) no
C44 C43A 1.391(4) no
C44 H44 0.93 no
C42A C43A 1.382(5) no
C42A H42A 0.95 no
C43A H43A 0.95 no
C45A C46A 1.402(5) no
C45A H45A 0.95 no
C46A H46A 0.95 no
C42B C43B 1.392(5) no
C42B H42B 0.95 no
C43B H43B 0.95 no
C45B C46B 1.386(5) no
C45B H45B 0.95 no
C46B H46B 0.95 no
C71 C72 1.388(3) no
C71 C76 1.391(3) no
C72 C73 1.383(3) no
C72 H72 0.95 no
C73 C74 1.387(3) no
C73 H73 0.95 no
C74 C75 1.380(3) no
C74 C77 1.505(3) no
C75 C76 1.385(3) no
C75 H75 0.95 no
C76 H76 0.95 no
C77 H77A 0.98 no
C77 H77B 0.98 no
C77 H77C 0.98 no

loop_
_geom_torsion_atom_site_label_1
_geom_torsion_atom_site_label_2
_geom_torsion_atom_site_label_3
_geom_torsion_atom_site_label_4
_geom_torsion
_geom_torsion_publ_flag
C4 N5 N6 C7 177.08(16) no
C8A N5 N6 C7 0.38(18) no
C8A N1 C2 N3 -1.1(3) no
C8A N1 C2 S2 179.74(12) no
C4 N3 C2 N1 0.7(3) no
C4 N3 C2 S2 179.91(13) no
C21 S2 C2 N1 -0.74(16) no
C21 S2 C2 N3 179.98(12) no
C2 N3 C4 N5 1.6(2) no
C2 N3 C4 C41 -177.15(15) no
N6 N5 C4 N3 -179.81(15) no
C8A N5 C4 N3 -3.4(2) no
N6 N5 C4 C41 -1.1(3) no
C8A N5 C4 C41 175.37(15) no
N5 N6 C7 C8 -0.73(19) no
N5 N6 C7 C71 179.84(14) no
N6 C7 C8 C8A 0.8(2) no
C71 C7 C8 C8A -179.81(16) no
C2 N1 C8A C8 179.07(18) no
C2 N1 C8A N5 -0.7(2) no
C7 C8 C8A N1 179.66(18) no
C7 C8 C8A N5 -0.52(19) no
N6 N5 C8A N1 179.95(15) no
C4 N5 C8A N1 3.0(2) no
N6 N5 C8A C8 0.10(19) no
C4 N5 C8A C8 -176.90(15) no
C2 S2 C21 C22 177.01(12) no
N3 C4 C41 C46A 160.6(3) no
N5 C4 C41 C46A -18.1(4) no
N3 C4 C41 C46B -158.0(3) no
N5 C4 C41 C46B 23.3(3) no
N3 C4 C41 C42B 27.4(3) no
N5 C4 C41 C42B -151.3(2) no
N3 C4 C41 C42A -22.2(3) no
N5 C4 C41 C42A 159.0(2) no
C46A C41 C42A C43A -7.1(5) no
C46B C41 C42A C43A -40.8(4) no
C42B C41 C42A C43A 74.6(4) no
C4 C41 C42A C43A 175.7(3) no
C41 C42A C43A C44 2.4(5) no
C45A C44 C43A C42A 1.8(5) no
C43A C44 C45A C46A -1.5(5) no
C42A C41 C46A C45A 7.5(6) no
C4 C41 C46A C45A -175.5(3) no
C44 C45A C46A C41 -3.2(6) no
C46B C41 C42B C43B 8.1(5) no
C4 C41 C42B C43B -177.0(3) no
C45A C44 C43B C42B -39.1(4) no
C45B C44 C43B C42B -2.2(5) no
C41 C42B C43B C44 -2.3(5) no
C43B C44 C45B C46B 1.1(5) no
C42B C41 C46B C45B -9.3(5) no
C4 C41 C46B C45B 176.3(3) no
C44 C45B C46B C41 4.8(6) no
N6 C7 C71 C72 -10.2(3) no
C8 C7 C71 C72 170.43(18) no
N6 C7 C71 C76 169.48(17) no
C8 C7 C71 C76 -9.8(3) no
C76 C71 C72 C73 -0.4(3) no
C7 C71 C72 C73 179.32(19) no
C71 C72 C73 C74 -0.9(3) no
C72 C73 C74 C75 1.7(3) no
C72 C73 C74 C77 -177.9(2) no
C73 C74 C75 C76 -1.3(3) no
C77 C74 C75 C76 178.4(2) no
C74 C75 C76 C71 0.1(3) no
C72 C71 C76 C75 0.8(3) no
C7 C71 C76 C75 -178.93(17) no
